data_4128444
loop_
_publ_author_name
'Paeth, Matthew'
'Tyndall, Sam B.'
'Chen, Liang-Yu'
'Hong, Jia-Cheng'
'Carson, William P.'
'Liu, Xingwu'
'Sun, Xiaodong'
'Liu, Jinjia'
'Yang, Kundi'
'Hale, Elizabeth M.'
'Tierney, David L.'
'Liu, Bin'
'Cao, Zhi'
'Cheng, Mu-Jeng'
'Goddard, 3rd, William A'
'Liu, Wei'

_publ_section_title
;
 Csp<sup>3</sup>-Csp<sup>3</sup> Bond-Forming Reductive Elimination from
 Well-Defined Copper(III) Complexes.
;
_journal_issue 7
_journal_name_full 'Journal of the American Chemical Society'
_journal_page_first 3153
_journal_page_last 3159
_journal_paper_doi 10.1021/jacs.8b12632
_journal_volume 141
_journal_year 2019
_chemical_formula_moiety 'C8 H5 Cu F9 N'
_chemical_formula_sum 'C8 H5 Cu F9 N'
_chemical_formula_weight 349.68
_space_group_IT_number 15
_space_group_name_Hall '-C 2yc'
_space_group_name_H-M_alt 'C 1 2/c 1'
_symmetry_cell_setting monoclinic
_symmetry_space_group_name_H-M 'C 1 2/c 1'
_atom_sites_solution_hydrogens geom
_atom_sites_solution_primary direct
_atom_sites_solution_secondary difmap
_audit_creation_method SHELXL-97
_cell_angle_alpha 90.00
_cell_angle_beta 101.987(8)
_cell_angle_gamma 90.00
_cell_formula_units_Z 8
_cell_length_a 16.926(4)
_cell_length_b 9.040(2)
_cell_length_c 15.522(4)
_cell_measurement_reflns_used 9417
_cell_measurement_temperature 273(2)
_cell_measurement_theta_max 65.334
_cell_measurement_theta_min 4.916
_cell_volume 2323.2(10)
_computing_structure_refinement 'SHELXL-97 (Sheldrick, 1997)'
_computing_structure_solution 'SHELXS-97 (Sheldrick, 1990)'
_diffrn_ambient_temperature 273(2)
_diffrn_measured_fraction_theta_full 0.996
_diffrn_measured_fraction_theta_max 0.996
_diffrn_measurement_device_type 'Bruker D8 QUEST'
_diffrn_radiation_monochromator graphite
_diffrn_radiation_source 'fine-focus sealed tube'
_diffrn_radiation_type MoK\a
_diffrn_radiation_wavelength 0.71073
_diffrn_reflns_av_R_equivalents 0.0389
_diffrn_reflns_av_sigmaI/netI 0.0163
_diffrn_reflns_limit_h_max 26
_diffrn_reflns_limit_h_min -26
_diffrn_reflns_limit_k_max 14
_diffrn_reflns_limit_k_min -14
_diffrn_reflns_limit_l_max 24
_diffrn_reflns_limit_l_min -24
_diffrn_reflns_number 64797
_diffrn_reflns_theta_full 34.63
_diffrn_reflns_theta_max 34.63
_diffrn_reflns_theta_min 2.57
_exptl_absorpt_coefficient_mu 1.973
_exptl_crystal_density_diffrn 1.999
_exptl_crystal_density_method 'not measured'
_exptl_crystal_description block
_exptl_crystal_F_000 1560
_refine_diff_density_max 0.524
_refine_diff_density_min -0.358
_refine_diff_density_rms 0.058
_refine_ls_extinction_method none
_refine_ls_goodness_of_fit_ref 1.008
_refine_ls_hydrogen_treatment mixed
_refine_ls_matrix_type full
_refine_ls_number_parameters 172
_refine_ls_number_reflns 4980
_refine_ls_number_restraints 0
_refine_ls_restrained_S_all 1.008
_refine_ls_R_factor_all 0.0523
_refine_ls_R_factor_gt 0.0353
_refine_ls_shift/su_max 0.001
_refine_ls_shift/su_mean 0.000
_refine_ls_structure_factor_coef Fsqd
_refine_ls_weighting_details 'calc w=1/[\s^2^(Fo^2^)+(0.0504P)^2^+1.3083P] where P=(Fo^2^+2Fc^2^)/3'
_refine_ls_weighting_scheme calc
_refine_ls_wR_factor_gt 0.0899
_refine_ls_wR_factor_ref 0.0982
_reflns_number_gt 3833
_reflns_number_total 4980
_reflns_threshold_expression >2sigma(I)
_cod_data_source_file ja8b12632_si_002.cif
_cod_data_source_block 2
_cod_original_cell_volume 2323.2(11)
_cod_original_sg_symbol_H-M 'C 2/c'
_cod_database_code 4128444

loop_
_symmetry_equiv_pos_as_xyz
'x, y, z'
'-x, y, -z+1/2'
'x+1/2, y+1/2, z'
'-x+1/2, y+1/2, -z+1/2'
'-x, -y, -z'
'x, -y, z-1/2'
'-x+1/2, -y+1/2, -z'
'x+1/2, -y+1/2, z-1/2'

loop_
_atom_site_label
_atom_site_type_symbol
_atom_site_fract_x
_atom_site_fract_y
_atom_site_fract_z
_atom_site_U_iso_or_equiv
_atom_site_adp_type
_atom_site_occupancy
_atom_site_symmetry_multiplicity
_atom_site_calc_flag
_atom_site_refinement_flags
Cu1 Cu 0.250172(11) 0.61505(2) 0.150444(13) 0.03523(7) Uani 1 1 d .
N1 N 0.13399(8) 0.64253(16) 0.12928(10) 0.0407(3) Uani 1 1 d .
C2 C 0.36657(11) 0.6302(2) 0.16559(15) 0.0514(4) Uani 1 1 d .
C8 C 0.10653(11) 0.7805(2) 0.11100(14) 0.0504(4) Uani 1 1 d .
H8A H 0.1446 0.8572 0.1060 0.060 Uiso 1 1 d R
C3 C 0.24300(11) 0.5139(2) 0.03632(12) 0.0474(4) Uani 1 1 d .
C1 C 0.25797(11) 0.6889(2) 0.27198(12) 0.0472(4) Uani 1 1 d .
C4 C 0.08073(11) 0.5363(2) 0.13663(15) 0.0559(5) Uani 1 1 d .
H4A H 0.0999 0.4368 0.1481 0.067 Uiso 1 1 d R
C6 C -0.02833(13) 0.7053(3) 0.10848(18) 0.0721(7) Uani 1 1 d .
H6A H -0.0849 0.7269 0.1010 0.086 Uiso 1 1 d R
C7 C 0.02560(14) 0.8151(3) 0.10010(18) 0.0677(6) Uani 1 1 d .
H7A H 0.0075 0.9149 0.0874 0.081 Uiso 1 1 d R
C5 C -0.00047(13) 0.5646(3) 0.12676(18) 0.0694(6) Uani 1 1 d .
H5A H -0.0370 0.4862 0.1332 0.083 Uiso 1 1 d R
F4 F 0.40342(8) 0.51433(19) 0.20711(11) 0.0784(4) Uani 1 1 d .
F1 F 0.19593(10) 0.6410(2) 0.30588(10) 0.0830(5) Uani 1 1 d .
F6 F 0.39578(8) 0.75160(19) 0.21094(12) 0.0831(5) Uani 1 1 d .
F2 F 0.25466(10) 0.83880(17) 0.27386(10) 0.0746(4) Uani 1 1 d .
F3 F 0.32341(9) 0.65244(19) 0.33267(9) 0.0729(4) Uani 1 1 d .
F5 F 0.39301(9) 0.6443(2) 0.09057(11) 0.0833(5) Uani 1 1 d .
F8 F 0.23551(14) 0.60360(17) -0.03240(10) 0.0854(5) Uani 1 1 d .
F7 F 0.30329(11) 0.4238(2) 0.02924(12) 0.0949(6) Uani 1 1 d .
F9 F 0.17916(12) 0.4266(2) 0.01994(12) 0.0982(6) Uani 1 1 d .

loop_
_atom_site_aniso_label
_atom_site_aniso_U_11
_atom_site_aniso_U_22
_atom_site_aniso_U_33
_atom_site_aniso_U_23
_atom_site_aniso_U_13
_atom_site_aniso_U_12
Cu1 0.03181(9) 0.03359(10) 0.04155(11) -0.00405(7) 0.01051(7) 0.00146(7)
N1 0.0335(6) 0.0430(7) 0.0464(7) 0.0022(5) 0.0101(5) 0.0030(5)
C2 0.0366(7) 0.0589(11) 0.0606(11) -0.0047(9) 0.0149(7) 0.0016(7)
C8 0.0473(9) 0.0474(10) 0.0590(11) 0.0056(8) 0.0167(8) 0.0076(7)
C3 0.0521(9) 0.0454(9) 0.0457(9) -0.0059(7) 0.0124(7) 0.0034(7)
C1 0.0462(8) 0.0497(10) 0.0465(9) -0.0083(7) 0.0116(7) -0.0007(7)
C4 0.0412(8) 0.0522(11) 0.0732(13) 0.0098(9) 0.0097(8) -0.0038(8)
C6 0.0373(9) 0.099(2) 0.0788(15) -0.0058(14) 0.0105(9) 0.0123(11)
C7 0.0546(11) 0.0685(15) 0.0804(15) 0.0058(12) 0.0153(10) 0.0253(11)
C5 0.0423(9) 0.0829(16) 0.0836(16) 0.0032(14) 0.0149(10) -0.0126(10)
F4 0.0497(6) 0.0847(10) 0.0979(11) 0.0175(9) 0.0085(7) 0.0241(7)
F1 0.0741(9) 0.1274(14) 0.0561(8) -0.0134(8) 0.0337(7) -0.0240(9)
F6 0.0555(7) 0.0847(11) 0.1130(12) -0.0321(9) 0.0268(8) -0.0295(7)
F2 0.0970(11) 0.0509(7) 0.0718(9) -0.0228(6) 0.0078(8) 0.0117(7)
F3 0.0705(8) 0.0941(10) 0.0485(7) -0.0033(7) -0.0009(6) 0.0148(8)
F5 0.0529(7) 0.1284(14) 0.0772(10) 0.0031(9) 0.0335(7) -0.0069(8)
F8 0.1380(17) 0.0665(10) 0.0483(7) 0.0055(6) 0.0116(9) 0.0105(9)
F7 0.0996(12) 0.0959(12) 0.0825(10) -0.0393(9) 0.0033(9) 0.0490(10)
F9 0.1016(13) 0.1046(13) 0.0965(12) -0.0565(11) 0.0390(10) -0.0488(11)

loop_
_atom_type_symbol
_atom_type_description
_atom_type_scat_dispersion_real
_atom_type_scat_dispersion_imag
_atom_type_scat_source
C C 0.0033 0.0016 'International Tables Vol C Tables 4.2.6.8 and 6.1.1.4'
H H 0.0000 0.0000 'International Tables Vol C Tables 4.2.6.8 and 6.1.1.4'
F F 0.0171 0.0103 'International Tables Vol C Tables 4.2.6.8 and 6.1.1.4'
Cu Cu 0.3201 1.2651 'International Tables Vol C Tables 4.2.6.8 and 6.1.1.4'
N N 0.0061 0.0033 'International Tables Vol C Tables 4.2.6.8 and 6.1.1.4'

loop_
_geom_angle_atom_site_label_1
_geom_angle_atom_site_label_2
_geom_angle_atom_site_label_3
_geom_angle
C2 Cu1 N1 168.27(8)
C2 Cu1 C3 90.75(8)
N1 Cu1 C3 92.07(7)
C2 Cu1 C1 89.75(8)
N1 Cu1 C1 89.01(7)
C3 Cu1 C1 172.13(8)
C4 N1 C8 118.41(16)
C4 N1 Cu1 124.77(13)
C8 N1 Cu1 116.70(12)
F4 C2 F5 106.97(17)
F4 C2 F6 107.96(19)
F5 C2 F6 103.02(18)
F4 C2 Cu1 111.66(14)
F5 C2 Cu1 114.60(15)
F6 C2 Cu1 112.06(13)
N1 C8 C7 121.9(2)
N1 C8 H8A 118.7
C7 C8 H8A 119.4
F9 C3 F8 105.87(19)
F9 C3 F7 103.26(19)
F8 C3 F7 104.81(18)
F9 C3 Cu1 110.19(13)
F8 C3 Cu1 114.63(14)
F7 C3 Cu1 116.95(14)
F3 C1 F1 104.21(17)
F3 C1 F2 105.24(16)
F1 C1 F2 105.96(17)
F3 C1 Cu1 118.00(13)
F1 C1 Cu1 111.26(13)
F2 C1 Cu1 111.25(14)
N1 C4 C5 122.1(2)
N1 C4 H4A 118.8
C5 C4 H4A 119.1
C5 C6 C7 119.0(2)
C5 C6 H6A 120.5
C7 C6 H6A 120.5
C6 C7 C8 119.2(2)
C6 C7 H7A 120.5
C8 C7 H7A 120.3
C6 C5 C4 119.4(2)
C6 C5 H5A 120.5
C4 C5 H5A 120.1

loop_
_geom_bond_atom_site_label_1
_geom_bond_atom_site_label_2
_geom_bond_distance
Cu1 C2 1.9399(19)
Cu1 N1 1.9412(14)
Cu1 C3 1.9747(18)
Cu1 C1 1.9796(19)
N1 C4 1.338(2)
N1 C8 1.341(2)
C2 F4 1.317(3)
C2 F5 1.338(2)
C2 F6 1.342(3)
C8 C7 1.381(3)
C8 H8A 0.9599
C3 F9 1.320(2)
C3 F8 1.325(2)
C3 F7 1.328(2)
C1 F3 1.338(2)
C1 F1 1.340(2)
C1 F2 1.357(2)
C4 C5 1.375(3)
C4 H4A 0.9600
C6 C5 1.365(4)
C6 C7 1.373(4)
C6 H6A 0.9600
C7 H7A 0.9600
C5 H5A 0.9600
